data_7112391
loop_
_publ_author_name
'Abdalla, Joseph A. B.'
'Riddlestone, Ian M.'
'Tirfoin, Remi'
'Phillips, Nicholas'
'Bates, Joshua I.'
'Aldridge, Simon'

_publ_section_title
;
 Al-H \s-bond coordination: expanded ring carbene adducts of AlH3 as
 neutral bi- and tri-functional donor ligands.
;
_journal_issue 49
_journal_name_full 'Chemical communications (Cambridge, England)'
_journal_page_first 5547
_journal_page_last 5549
_journal_paper_doi 10.1039/c3cc42342e
_journal_volume 49
_journal_year 2013
_chemical_formula_moiety 'C32 H43 Al Mo N2 O4, C6 H4 F2'
_chemical_formula_sum 'C38 H47 Al F2 Mo N2 O4'
_chemical_formula_weight 756.72
_space_group_IT_number 14
_symmetry_cell_setting monoclinic
_symmetry_space_group_name_Hall '-P 2yn'
_symmetry_space_group_name_H-M 'P 1 21/n 1'
_atom_sites_solution_hydrogens difmap
_atom_sites_solution_primary other
_audit_creation_date 13-03-25
_audit_creation_method CRYSTALS_ver_14.23
_cell_angle_alpha 90
_cell_angle_beta 98.8379(4)
_cell_angle_gamma 90
_cell_formula_units_Z 4
_cell_length_a 15.66060(10)
_cell_length_b 10.52320(10)
_cell_length_c 23.2731(2)
_cell_measurement_reflns_used 9042
_cell_measurement_temperature 150
_cell_measurement_theta_max 27
_cell_measurement_theta_min 5
_cell_volume 3789.86(5)
_computing_cell_refinement 'DENZO/SCALEPACK (Otwinowski & Minor, 1997)'
_computing_data_collection 'COLLECT (Nonius, 2001).'
_computing_data_reduction 'DENZO/SCALEPACK (Otwinowski & Minor, 1997)'
_computing_molecular_graphics 'CAMERON (Watkin et al., 1996)'
_computing_publication_material 'CRYSTALS (Betteridge et al., 2003)'
_computing_structure_refinement 'CRYSTALS (Betteridge et al., 2003)'
_computing_structure_solution 'Superflip (Palatinus & Chapuis, 2007)'
_diffrn_ambient_temperature 150
_diffrn_measured_fraction_theta_full 0.993
_diffrn_measured_fraction_theta_max 0.992
_diffrn_measurement_device Area
_diffrn_measurement_device_type 'Nonius KappaCCD'
_diffrn_measurement_method \w
_diffrn_radiation_monochromator graphite
_diffrn_radiation_type 'Mo K\a'
_diffrn_radiation_wavelength 0.71073
_diffrn_reflns_av_R_equivalents 0.028
_diffrn_reflns_limit_h_max 20
_diffrn_reflns_limit_h_min -20
_diffrn_reflns_limit_k_max 11
_diffrn_reflns_limit_k_min -13
_diffrn_reflns_limit_l_max 30
_diffrn_reflns_limit_l_min -30
_diffrn_reflns_number 76494
_diffrn_reflns_theta_full 26.918
_diffrn_reflns_theta_max 27.467
_diffrn_reflns_theta_min 5.113
_diffrn_standards_number 0
_exptl_absorpt_coefficient_mu 0.419
_exptl_absorpt_correction_T_max 0.93
_exptl_absorpt_correction_T_min 0.84
_exptl_absorpt_correction_type multi-scan
_exptl_absorpt_process_details 'DENZO/SCALEPACK (Otwinowski & Minor, 1997)'
_exptl_crystal_colour 'pale yellow'
_exptl_crystal_density_diffrn 1.326
_exptl_crystal_density_method 'not measured'
_exptl_crystal_description block
_exptl_crystal_F_000 1576
_exptl_crystal_size_max 0.380
_exptl_crystal_size_mid 0.300
_exptl_crystal_size_min 0.180
_refine_diff_density_max 0.64
_refine_diff_density_min -0.89
_refine_ls_extinction_method None
_refine_ls_goodness_of_fit_ref 0.9145
_refine_ls_hydrogen_treatment mixed
_refine_ls_matrix_type full
_refine_ls_number_parameters 442
_refine_ls_number_reflns 8607
_refine_ls_number_restraints 0
_refine_ls_R_factor_all 0.0616
_refine_ls_R_factor_gt 0.0439
_refine_ls_shift/su_max 0.0010938
_refine_ls_shift/su_mean 0.0000270
_refine_ls_structure_factor_coef Fsqd
_refine_ls_weighting_details
;
 Method, part 1, Chebychev polynomial, (Watkin, 1994, Prince, 1982) 
 [weight] = 1.0/[A~0~*T~0~(x)+A~1~*T~1~(x) ... +A~n-1~]*T~n-1~(x)] 
 where A~i~ are the Chebychev coefficients listed below and x= Fcalc/Fmax 
 Method = Robust Weighting (Prince, 1982) 
 W = [weight] * [1-(deltaF/6*sigmaF)^2^]^2^ 
 A~i~ are: 
 11.4 16.5 7.79 1.93 
;
_refine_ls_weighting_scheme calc
_refine_ls_wR_factor_all 0.1092
_refine_ls_wR_factor_gt 0.0939
_refine_ls_wR_factor_ref 0.1092
_reflns_limit_h_max 20
_reflns_limit_h_min -20
_reflns_limit_k_max 13
_reflns_limit_k_min 0
_reflns_limit_l_max 30
_reflns_limit_l_min 0
_reflns_number_gt 6878
_reflns_number_total 8607
_reflns_threshold_expression I>2.0\s(I)
_oxford_diffrn_Wilson_B_factor 2.27
_oxford_diffrn_Wilson_scale 32.76
_oxford_refine_ls_r_factor_ref 0.0616
_oxford_refine_ls_scale 0.17586(7)
_oxford_reflns_number_all 8607
_oxford_reflns_threshold_expression_ref I>-3.0\s(I)
_oxford_structure_analysis_title 077janp12
_cod_data_source_file c3cc42342e.txt
_cod_data_source_block global
_cod_depositor_comments
;
The following automatic conversions were performed:

'_atom_sites_solution_primary' value 'Other' changed to 'other'
according to
/usr/data/users/saulius/automatic-downloads/retrospective/RSC/lib/dictionaries/cif_core.dic
dictionary named 'cif_core.dic' version 2.4.2 from 2011-04-26.

Automatic conversion script
Id: cif_fix_values 2281 2013-09-26 08:29:07Z andrius 
;
_cod_original_sg_symbol_H-M 'P 21/n '
_cod_original_formula_sum 'C38 H47 Al1 F2 Mo1 N2 O4'
_cod_database_code 7112391

loop_
_symmetry_equiv_pos_as_xyz
x,y,z
-x,-y,-z
x+1/2,-y+1/2,z+1/2
-x+1/2,y+1/2,-z+1/2

loop_
_atom_site_label
_atom_site_type_symbol
_atom_site_fract_x
_atom_site_fract_y
_atom_site_fract_z
_atom_site_U_iso_or_equiv
_atom_site_occupancy
_atom_site_adp_type
_atom_site_refinement_flags_posn
Mo1 Mo 0.721771(15) 0.61505(2) 0.383730(10) 0.0247 1.0000 Uani .
Al2 Al 0.73835(5) 0.42494(8) 0.45553(4) 0.0244 1.0000 Uani .
C3 C 0.73293(17) 0.2391(3) 0.43039(11) 0.0218 1.0000 Uani .
N4 N 0.80569(14) 0.1782(2) 0.42388(10) 0.0240 1.0000 Uani .
C5 C 0.88879(17) 0.2383(3) 0.44277(12) 0.0247 1.0000 Uani .
C6 C 0.93343(17) 0.2916(3) 0.40024(13) 0.0272 1.0000 Uani .
C7 C 1.0124(2) 0.3500(3) 0.41975(15) 0.0379 1.0000 Uani .
C8 C 1.0464(2) 0.3541(4) 0.47792(16) 0.0448 1.0000 Uani .
C9 C 1.0027(2) 0.2981(4) 0.51838(15) 0.0435 1.0000 Uani .
C10 C 0.92356(19) 0.2368(3) 0.50203(13) 0.0328 1.0000 Uani .
C11 C 0.8825(2) 0.1662(4) 0.54772(14) 0.0451 1.0000 Uani .
C12 C 0.9281(3) 0.0374(5) 0.5611(2) 0.0618 1.0000 Uani .
C13 C 0.8843(3) 0.2420(6) 0.60400(17) 0.0710 1.0000 Uani .
C14 C 0.9022(2) 0.2835(3) 0.33527(13) 0.0320 1.0000 Uani .
C15 C 0.9527(3) 0.1795(3) 0.30824(15) 0.0444 1.0000 Uani .
C16 C 0.9133(2) 0.4093(3) 0.30406(15) 0.0414 1.0000 Uani .
C17 C 0.80685(19) 0.0468(3) 0.40120(15) 0.0337 1.0000 Uani .
C18 C 0.7217(2) 0.0207(3) 0.36258(15) 0.0347 1.0000 Uani .
C19 C 0.64896(19) 0.0470(3) 0.39718(14) 0.0306 1.0000 Uani .
N20 N 0.65717(14) 0.1795(2) 0.41844(10) 0.0231 1.0000 Uani .
C21 C 0.57938(17) 0.2399(3) 0.43209(12) 0.0246 1.0000 Uani .
C22 C 0.51782(18) 0.2852(3) 0.38602(13) 0.0281 1.0000 Uani .
C23 C 0.5271(2) 0.2729(3) 0.32234(13) 0.0337 1.0000 Uani .
C24 C 0.4686(3) 0.1665(4) 0.29285(17) 0.0499 1.0000 Uani .
C25 C 0.5048(2) 0.3963(4) 0.28832(16) 0.0440 1.0000 Uani .
C26 C 0.44411(19) 0.3441(3) 0.40076(15) 0.0363 1.0000 Uani .
C27 C 0.4317(2) 0.3552(4) 0.45825(16) 0.0439 1.0000 Uani .
C28 C 0.4916(2) 0.3061(4) 0.50229(15) 0.0411 1.0000 Uani .
C29 C 0.56610(19) 0.2456(3) 0.49050(13) 0.0313 1.0000 Uani .
C30 C 0.6272(2) 0.1849(4) 0.54024(14) 0.0418 1.0000 Uani .
C31 C 0.5929(3) 0.0545(4) 0.55574(19) 0.0582 1.0000 Uani .
C32 C 0.6423(3) 0.2681(5) 0.59465(15) 0.0570 1.0000 Uani .
C33 C 0.62047(19) 0.7223(3) 0.35398(12) 0.0289 1.0000 Uani .
O34 O 0.55988(14) 0.7845(2) 0.33982(10) 0.0374 1.0000 Uani .
C35 C 0.80978(19) 0.7176(3) 0.35173(13) 0.0311 1.0000 Uani .
O36 O 0.86435(15) 0.7736(2) 0.33515(11) 0.0450 1.0000 Uani .
C37 C 0.73849(19) 0.7300(3) 0.45371(13) 0.0303 1.0000 Uani .
O38 O 0.74734(17) 0.8033(2) 0.49095(10) 0.0437 1.0000 Uani .
C39 C 0.7080(2) 0.5120(3) 0.30806(14) 0.0354 1.0000 Uani .
O40 O 0.70280(17) 0.4606(3) 0.26453(12) 0.0590 1.0000 Uani .
F41 F 0.8377(3) 0.8800(3) 0.78011(12) 0.0954 1.0000 Uani .
C42 C 0.8212(3) 0.7976(5) 0.73552(16) 0.0574 1.0000 Uani .
C43 C 0.8369(4) 0.6704(5) 0.74377(19) 0.0681 1.0000 Uani .
C44 C 0.8191(3) 0.5893(6) 0.6968(2) 0.0719 1.0000 Uani .
C45 C 0.7884(3) 0.6366(7) 0.6426(2) 0.0773 1.0000 Uani .
C46 C 0.7744(3) 0.7644(7) 0.63460(19) 0.0744 1.0000 Uani .
C47 C 0.7902(3) 0.8441(5) 0.68157(18) 0.0560 1.0000 Uani .
F48 F 0.7779(2) 0.9707(3) 0.67613(14) 0.0906 1.0000 Uani .
H71 H 1.0431 0.3873 0.3929 0.0460 1.0000 Uiso R
H81 H 1.0996 0.3956 0.4902 0.0540 1.0000 Uiso R
H91 H 1.0262 0.3000 0.5580 0.0523 1.0000 Uiso R
H111 H 0.8219 0.1487 0.5316 0.0539 1.0000 Uiso R
H121 H 0.9018 -0.0077 0.5894 0.0929 1.0000 Uiso R
H122 H 0.9878 0.0501 0.5764 0.0927 1.0000 Uiso R
H123 H 0.9241 -0.0147 0.5264 0.0928 1.0000 Uiso R
H131 H 0.8516 0.1975 0.6291 0.1068 1.0000 Uiso R
H132 H 0.9432 0.2500 0.6234 0.1068 1.0000 Uiso R
H133 H 0.8606 0.3255 0.5953 0.1066 1.0000 Uiso R
H141 H 0.8409 0.2612 0.3288 0.0377 1.0000 Uiso R
H151 H 0.9330 0.1724 0.2669 0.0670 1.0000 Uiso R
H153 H 1.0139 0.2014 0.3144 0.0670 1.0000 Uiso R
H152 H 0.9452 0.0984 0.3261 0.0667 1.0000 Uiso R
H161 H 0.8827 0.4061 0.2653 0.0619 1.0000 Uiso R
H163 H 0.9737 0.4234 0.3022 0.0616 1.0000 Uiso R
H162 H 0.8918 0.4800 0.3244 0.0617 1.0000 Uiso R
H171 H 0.8164 -0.0126 0.4333 0.0399 1.0000 Uiso R
H172 H 0.8537 0.0408 0.3783 0.0404 1.0000 Uiso R
H181 H 0.7201 -0.0671 0.3498 0.0420 1.0000 Uiso R
H182 H 0.7153 0.0754 0.3282 0.0417 1.0000 Uiso R
H192 H 0.6522 -0.0110 0.4297 0.0371 1.0000 Uiso R
H191 H 0.5938 0.0368 0.3724 0.0371 1.0000 Uiso R
H231 H 0.5871 0.2509 0.3200 0.0394 1.0000 Uiso R
H242 H 0.4768 0.1595 0.2527 0.0746 1.0000 Uiso R
H241 H 0.4819 0.0864 0.3119 0.0752 1.0000 Uiso R
H243 H 0.4092 0.1866 0.2946 0.0748 1.0000 Uiso R
H252 H 0.5214 0.3895 0.2499 0.0659 1.0000 Uiso R
H251 H 0.5346 0.4676 0.3085 0.0658 1.0000 Uiso R
H253 H 0.4433 0.4107 0.2839 0.0656 1.0000 Uiso R
H261 H 0.4030 0.3777 0.3710 0.0441 1.0000 Uiso R
H271 H 0.3819 0.3966 0.4669 0.0532 1.0000 Uiso R
H281 H 0.4823 0.3133 0.5406 0.0494 1.0000 Uiso R
H301 H 0.6831 0.1713 0.5274 0.0500 1.0000 Uiso R
H311 H 0.6352 0.0135 0.5844 0.0867 1.0000 Uiso R
H312 H 0.5396 0.0630 0.5712 0.0869 1.0000 Uiso R
H313 H 0.5829 0.0015 0.5216 0.0868 1.0000 Uiso R
H321 H 0.6864 0.2312 0.6227 0.0848 1.0000 Uiso R
H322 H 0.6605 0.3520 0.5850 0.0848 1.0000 Uiso R
H323 H 0.5901 0.2747 0.6122 0.0843 1.0000 Uiso R
H431 H 0.8586 0.6380 0.7810 0.0825 1.0000 Uiso R
H441 H 0.8284 0.5016 0.7014 0.0858 1.0000 Uiso R
H451 H 0.7768 0.5819 0.6111 0.0931 1.0000 Uiso R
H461 H 0.7546 0.7971 0.5975 0.0891 1.0000 Uiso R
H23 H 0.652(2) 0.504(3) 0.4188(15) 0.0360 1.0000 Uiso .
H21 H 0.755(2) 0.442(4) 0.5191(16) 0.0424 1.0000 Uiso .
H22 H 0.807(2) 0.503(3) 0.4177(15) 0.0370 1.0000 Uiso .

loop_
_atom_site_aniso_label
_atom_site_aniso_U_11
_atom_site_aniso_U_22
_atom_site_aniso_U_33
_atom_site_aniso_U_23
_atom_site_aniso_U_13
_atom_site_aniso_U_12
Mo1 0.02586(12) 0.02190(11) 0.02619(12) -0.00030(9) 0.00350(8) 0.00000(10)
Al2 0.0265(4) 0.0218(4) 0.0249(4) -0.0031(3) 0.0038(3) -0.0004(3)
C3 0.0219(12) 0.0237(13) 0.0200(12) 0.0042(10) 0.0037(9) -0.0002(10)
N4 0.0206(10) 0.0211(11) 0.0311(12) -0.0001(9) 0.0059(9) 0.0011(9)
C5 0.0203(12) 0.0245(13) 0.0296(14) -0.0003(10) 0.0051(10) 0.0016(10)
C6 0.0204(12) 0.0289(14) 0.0326(14) 0.0009(11) 0.0051(11) 0.0014(11)
C7 0.0269(15) 0.0389(17) 0.0484(19) 0.0008(14) 0.0068(13) -0.0062(13)
C8 0.0281(15) 0.051(2) 0.052(2) -0.0096(16) -0.0043(14) -0.0072(14)
C9 0.0317(16) 0.059(2) 0.0360(17) -0.0097(16) -0.0071(13) 0.0042(15)
C10 0.0259(14) 0.0419(17) 0.0299(15) 0.0004(13) 0.0023(11) 0.0083(13)
C11 0.0322(16) 0.072(3) 0.0314(16) 0.0137(16) 0.0063(13) 0.0167(16)
C12 0.055(2) 0.074(3) 0.060(3) 0.033(2) 0.0169(19) 0.015(2)
C13 0.067(3) 0.113(4) 0.035(2) 0.011(2) 0.0144(19) 0.035(3)
C14 0.0299(14) 0.0364(16) 0.0297(14) 0.0042(12) 0.0050(11) -0.0026(12)
C15 0.057(2) 0.043(2) 0.0353(17) 0.0032(14) 0.0141(15) 0.0057(17)
C16 0.0406(17) 0.044(2) 0.0427(18) 0.0128(15) 0.0171(14) 0.0073(14)
C17 0.0288(14) 0.0199(14) 0.0542(19) -0.0032(13) 0.0123(13) 0.0030(11)
C18 0.0335(15) 0.0248(14) 0.0474(17) -0.0089(13) 0.0114(13) -0.0017(12)
C19 0.0265(14) 0.0208(14) 0.0454(17) -0.0057(12) 0.0085(12) -0.0020(11)
N20 0.0212(10) 0.0197(11) 0.0292(11) -0.0016(9) 0.0067(9) 0.0003(8)
C21 0.0230(12) 0.0223(13) 0.0294(14) -0.0022(10) 0.0065(10) -0.0035(10)
C22 0.0229(13) 0.0280(14) 0.0339(15) 0.0012(11) 0.0059(11) 0.0001(11)
C23 0.0277(14) 0.0407(17) 0.0326(15) -0.0001(13) 0.0039(12) 0.0039(13)
C24 0.056(2) 0.048(2) 0.0427(19) -0.0070(16) -0.0001(17) -0.0029(18)
C25 0.0355(16) 0.051(2) 0.0438(18) 0.0123(16) 0.0012(14) 0.0016(15)
C26 0.0234(14) 0.0433(17) 0.0421(17) 0.0010(14) 0.0050(12) 0.0046(13)
C27 0.0302(16) 0.054(2) 0.0494(19) -0.0062(16) 0.0127(14) 0.0119(15)
C28 0.0334(16) 0.057(2) 0.0358(16) -0.0076(15) 0.0140(13) 0.0009(15)
C29 0.0259(14) 0.0383(16) 0.0308(15) -0.0033(12) 0.0076(11) -0.0020(12)
C30 0.0282(15) 0.067(2) 0.0307(16) 0.0037(15) 0.0047(12) -0.0004(15)
C31 0.061(2) 0.057(3) 0.054(2) 0.016(2) -0.0010(19) 0.003(2)
C32 0.055(2) 0.088(3) 0.0284(17) 0.0010(18) 0.0071(16) -0.017(2)
C33 0.0330(15) 0.0288(15) 0.0255(13) -0.0031(11) 0.0064(11) -0.0042(12)
O34 0.0321(11) 0.0371(12) 0.0416(12) -0.0002(10) 0.0015(9) 0.0070(10)
C35 0.0327(15) 0.0273(14) 0.0332(15) 0.0031(12) 0.0049(12) 0.0048(12)
O36 0.0384(13) 0.0422(14) 0.0565(15) 0.0166(12) 0.0141(11) -0.0012(11)
C37 0.0330(15) 0.0294(15) 0.0276(14) 0.0047(12) 0.0020(11) -0.0012(12)
O38 0.0648(16) 0.0340(12) 0.0314(11) -0.0048(10) 0.0042(11) -0.0024(11)
C39 0.0270(14) 0.0393(17) 0.0400(17) -0.0058(14) 0.0055(12) 0.0005(13)
O40 0.0457(14) 0.083(2) 0.0486(15) -0.0325(15) 0.0076(12) -0.0028(14)
F41 0.161(3) 0.073(2) 0.0469(14) -0.0081(14) -0.0007(17) -0.003(2)
C42 0.073(3) 0.068(3) 0.0323(18) -0.0013(18) 0.0111(18) -0.011(2)
C43 0.099(4) 0.065(3) 0.042(2) 0.005(2) 0.018(2) -0.005(3)
C44 0.061(3) 0.082(4) 0.077(3) -0.018(3) 0.025(2) -0.007(2)
C45 0.033(2) 0.129(5) 0.070(3) -0.046(3) 0.0076(19) -0.002(3)
C46 0.042(2) 0.142(5) 0.037(2) -0.004(3) -0.0014(17) 0.010(3)
C47 0.046(2) 0.078(3) 0.045(2) 0.013(2) 0.0090(17) 0.007(2)
F48 0.106(2) 0.091(2) 0.0742(19) 0.0307(17) 0.0150(17) 0.0192(19)

loop_
_atom_type_symbol
_atom_type_scat_dispersion_real
_atom_type_scat_dispersion_imag
_atom_type_scat_Cromer_Mann_a1
_atom_type_scat_Cromer_Mann_b1
_atom_type_scat_Cromer_Mann_a2
_atom_type_scat_Cromer_Mann_b2
_atom_type_scat_Cromer_Mann_a3
_atom_type_scat_Cromer_Mann_b3
_atom_type_scat_Cromer_Mann_a4
_atom_type_scat_Cromer_Mann_b4
_atom_type_scat_Cromer_Mann_c
_atom_type_scat_source
C 0.0033 0.0016 2.3100 20.8439 1.0200 10.2075 1.5886 0.5687 0.8650 51.6512 0.2156 'International Tables Vol C 4.2.6.8 and 6.1.1.4'
H 0.0000 0.0000 0.4930 10.5109 0.3229 26.1257 0.1402 3.1424 0.0408 57.7998 0.0030 'International Tables Vol C 4.2.6.8 and 6.1.1.4'
Mo -1.6832 0.6857 3.7025 0.2772 17.2356 1.0958 12.8876 11.0040 3.7429 61.6584 4.3875 'International Tables Vol C 4.2.6.8 and 6.1.1.4'
Al 0.0645 0.0514 6.4202 3.0387 1.9002 0.7426 1.5936 31.5472 1.9646 85.0886 1.1151 'International Tables Vol C 4.2.6.8 and 6.1.1.4'
N 0.0061 0.0033 12.2126 0.0057 3.1322 9.8933 2.0125 28.9975 1.1663 0.5826 -11.5290 'International Tables Vol C 4.2.6.8 and 6.1.1.4'
O 0.0106 0.0060 3.0485 13.2771 2.2868 5.7011 1.5463 0.3239 0.8670 32.9089 0.2508 'International Tables Vol C 4.2.6.8 and 6.1.1.4'
F 0.0171 0.0103 3.5392 10.2825 2.6412 4.2944 1.5170 0.2615 1.0243 26.1476 0.2776 'International Tables Vol C 4.2.6.8 and 6.1.1.4'

loop_
_geom_angle_atom_site_label_1
_geom_angle_atom_site_label_2
_geom_angle_atom_site_label_3
_geom_angle
_geom_angle_publ_flag
Al2 Mo1 C33 131.25(9) yes
Al2 Mo1 C35 130.91(9) yes
C33 Mo1 C35 97.13(12) yes
Al2 Mo1 C37 87.39(8) yes
C33 Mo1 C37 86.46(12) yes
C35 Mo1 C37 88.02(12) yes
Al2 Mo1 C39 97.60(10) yes
C33 Mo1 C39 91.61(12) yes
C35 Mo1 C39 87.29(13) yes
C37 Mo1 C39 174.66(13) yes
Al2 Mo1 H23 41.0(11) no
C33 Mo1 H23 91.0(11) no
C35 Mo1 H23 171.9(11) no
C37 Mo1 H23 92.1(11) no
C39 Mo1 H23 92.9(11) no
Al2 Mo1 H22 40.9(11) no
C33 Mo1 H22 172.1(11) no
C35 Mo1 H22 90.6(11) no
C37 Mo1 H22 92.4(11) no
C39 Mo1 H22 90.2(11) no
H23 Mo1 H22 81.3(15) no
Mo1 Al2 C3 124.00(8) yes
Mo1 Al2 H23 46.3(12) no
C3 Al2 H23 109.1(12) no
Mo1 Al2 H21 122.7(15) no
C3 Al2 H21 113.3(15) no
H23 Al2 H21 116.6(19) no
Mo1 Al2 H22 45.8(12) no
C3 Al2 H22 108.5(12) no
H23 Al2 H22 91.3(17) no
H21 Al2 H22 116.0(19) no
Al2 C3 N4 119.60(19) yes
Al2 C3 N20 120.50(19) yes
N4 C3 N20 119.9(2) yes
C3 N4 C5 119.8(2) yes
C3 N4 C17 123.1(2) yes
C5 N4 C17 117.1(2) yes
N4 C5 C6 118.5(2) yes
N4 C5 C10 119.1(2) yes
C6 C5 C10 122.3(3) yes
C5 C6 C7 117.2(3) yes
C5 C6 C14 123.8(3) yes
C7 C6 C14 118.9(3) yes
C6 C7 C8 121.6(3) yes
C6 C7 H71 119.4 no
C8 C7 H71 119.0 no
C7 C8 C9 120.1(3) yes
C7 C8 H81 120.1 no
C9 C8 H81 119.9 no
C8 C9 C10 121.6(3) yes
C8 C9 H91 120.0 no
C10 C9 H91 118.4 no
C5 C10 C9 117.2(3) yes
C5 C10 C11 123.5(3) yes
C9 C10 C11 119.2(3) yes
C10 C11 C12 109.8(3) yes
C10 C11 C13 113.0(4) yes
C12 C11 C13 109.8(3) yes
C10 C11 H111 108.2 no
C12 C11 H111 107.6 no
C13 C11 H111 108.3 no
C11 C12 H121 110.0 no
C11 C12 H122 110.4 no
H121 C12 H122 108.2 no
C11 C12 H123 111.2 no
H121 C12 H123 108.3 no
H122 C12 H123 108.8 no
C11 C13 H131 109.1 no
C11 C13 H132 109.7 no
H131 C13 H132 108.6 no
C11 C13 H133 109.8 no
H131 C13 H133 110.5 no
H132 C13 H133 109.1 no
C6 C14 C15 109.8(3) yes
C6 C14 C16 112.3(3) yes
C15 C14 C16 108.5(3) yes
C6 C14 H141 109.1 no
C15 C14 H141 108.7 no
C16 C14 H141 108.3 no
C14 C15 H151 110.8 no
C14 C15 H153 109.0 no
H151 C15 H153 108.8 no
C14 C15 H152 110.3 no
H151 C15 H152 108.7 no
H153 C15 H152 109.2 no
C14 C16 H161 109.9 no
C14 C16 H163 109.7 no
H161 C16 H163 108.3 no
C14 C16 H162 111.0 no
H161 C16 H162 109.1 no
H163 C16 H162 108.7 no
N4 C17 C18 108.9(2) yes
N4 C17 H171 109.7 no
C18 C17 H171 111.0 no
N4 C17 H172 107.9 no
C18 C17 H172 109.4 no
H171 C17 H172 109.9 no
C17 C18 C19 108.4(3) yes
C17 C18 H181 109.6 no
C19 C18 H181 110.5 no
C17 C18 H182 110.5 no
C19 C18 H182 109.6 no
H181 C18 H182 108.3 no
C18 C19 N20 108.4(2) yes
C18 C19 H192 110.3 no
N20 C19 H192 110.0 no
C18 C19 H191 109.7 no
N20 C19 H191 109.1 no
H192 C19 H191 109.3 no
C19 N20 C3 122.8(2) yes
C19 N20 C21 116.9(2) yes
C3 N20 C21 119.9(2) yes
N20 C21 C22 118.7(2) yes
N20 C21 C29 118.9(2) yes
C22 C21 C29 122.3(3) yes
C21 C22 C23 123.9(3) yes
C21 C22 C26 117.2(3) yes
C23 C22 C26 119.0(3) yes
C22 C23 C24 111.0(3) yes
C22 C23 C25 112.6(3) yes
C24 C23 C25 108.2(3) yes
C22 C23 H231 108.2 no
C24 C23 H231 108.4 no
C25 C23 H231 108.4 no
C23 C24 H242 109.2 no
C23 C24 H241 111.1 no
H242 C24 H241 109.1 no
C23 C24 H243 109.6 no
H242 C24 H243 109.4 no
H241 C24 H243 108.4 no
C23 C25 H252 109.9 no
C23 C25 H251 110.6 no
H252 C25 H251 109.1 no
C23 C25 H253 109.4 no
H252 C25 H253 108.5 no
H251 C25 H253 109.2 no
C22 C26 C27 121.2(3) yes
C22 C26 H261 119.0 no
C27 C26 H261 119.8 no
C26 C27 C28 120.3(3) yes
C26 C27 H271 119.3 no
C28 C27 H271 120.4 no
C27 C28 C29 121.3(3) yes
C27 C28 H281 119.6 no
C29 C28 H281 119.1 no
C21 C29 C28 117.5(3) yes
C21 C29 C30 123.1(3) yes
C28 C29 C30 119.3(3) yes
C29 C30 C31 110.6(3) yes
C29 C30 C32 112.8(3) yes
C31 C30 C32 109.4(3) yes
C29 C30 H301 108.4 no
C31 C30 H301 107.7 no
C32 C30 H301 107.8 no
C30 C31 H311 109.5 no
C30 C31 H312 111.0 no
H311 C31 H312 109.0 no
C30 C31 H313 109.9 no
H311 C31 H313 108.6 no
H312 C31 H313 108.8 no
C30 C32 H321 109.7 no
C30 C32 H322 110.2 no
H321 C32 H322 108.7 no
C30 C32 H323 111.0 no
H321 C32 H323 108.0 no
H322 C32 H323 109.2 no
Mo1 C33 O34 176.0(2) yes
Mo1 C35 O36 176.2(3) yes
Mo1 C37 O38 174.9(3) yes
Mo1 C39 O40 175.8(3) yes
F41 C42 C43 120.8(4) yes
F41 C42 C47 118.5(4) yes
C43 C42 C47 120.7(4) yes
C42 C43 C44 118.9(5) yes
C42 C43 H431 120.9 no
C44 C43 H431 120.2 no
C43 C44 C45 120.2(5) yes
C43 C44 H441 120.5 no
C45 C44 H441 119.3 no
C44 C45 C46 120.4(5) yes
C44 C45 H451 119.9 no
C46 C45 H451 119.7 no
C45 C46 C47 119.2(5) yes
C45 C46 H461 120.5 no
C47 C46 H461 120.3 no
C46 C47 C42 120.6(5) yes
C46 C47 F48 121.6(4) yes
C42 C47 F48 117.8(4) yes
Mo1 H23 Al2 92.6(16) no
Mo1 H22 Al2 93.3(16) no

loop_
_geom_bond_atom_site_label_1
_geom_bond_atom_site_label_2
_geom_bond_distance
_geom_bond_publ_flag
Mo1 Al2 2.5939(9) yes
Mo1 C33 1.983(3) yes
Mo1 C35 1.983(3) yes
Mo1 C37 2.013(3) yes
Mo1 C39 2.051(3) yes
Mo1 H23 1.88(3) no
Mo1 H22 1.86(4) no
Al2 C3 2.039(3) yes
Al2 H23 1.70(3) no
Al2 H21 1.47(4) no
Al2 H22 1.70(3) no
C3 N4 1.336(3) yes
C3 N20 1.333(3) yes
N4 C5 1.453(3) yes
N4 C17 1.481(4) yes
C5 C6 1.413(4) yes
C5 C10 1.403(4) yes
C6 C7 1.393(4) yes
C6 C14 1.518(4) yes
C7 C8 1.377(5) yes
C7 H71 0.931 no
C8 C9 1.378(5) yes
C8 H81 0.945 no
C9 C10 1.397(5) yes
C9 H91 0.938 no
C10 C11 1.518(5) yes
C11 C12 1.541(6) yes
C11 C13 1.530(6) yes
C11 H111 0.983 no
C12 H121 0.956 no
C12 H122 0.958 no
C12 H123 0.970 no
C13 H131 0.957 no
C13 H132 0.966 no
C13 H133 0.963 no
C14 C15 1.541(5) yes
C14 C16 1.533(4) yes
C14 H141 0.977 no
C15 H151 0.967 no
C15 H153 0.974 no
C15 H152 0.964 no
C16 H161 0.956 no
C16 H163 0.965 no
C16 H162 0.969 no
C17 C18 1.514(4) yes
C17 H171 0.967 no
C17 H172 0.973 no
C18 C19 1.518(4) yes
C18 H181 0.970 no
C18 H182 0.979 no
C19 N20 1.479(3) yes
C19 H192 0.967 no
C19 H191 0.969 no
N20 C21 1.452(3) yes
C21 C22 1.410(4) yes
C21 C29 1.408(4) yes
C22 C23 1.517(4) yes
C22 C26 1.398(4) yes
C23 C24 1.539(5) yes
C23 C25 1.533(5) yes
C23 H231 0.978 no
C24 H242 0.966 no
C24 H241 0.960 no
C24 H243 0.961 no
C25 H252 0.971 no
C25 H251 0.968 no
C25 H253 0.964 no
C26 C27 1.386(5) yes
C26 H261 0.940 no
C27 C28 1.380(5) yes
C27 H271 0.941 no
C28 C29 1.393(4) yes
C28 H281 0.929 no
C29 C30 1.524(4) yes
C30 C31 1.537(6) yes
C30 C32 1.528(5) yes
C30 H301 0.978 no
C31 H311 0.967 no
C31 H312 0.963 no
C31 H313 0.964 no
C32 H321 0.957 no
C32 H322 0.966 no
C32 H323 0.970 no
C33 O34 1.158(4) yes
C35 O36 1.153(4) yes
C37 O38 1.153(4) yes
C39 O40 1.140(4) yes
F41 C42 1.347(5) yes
C42 C43 1.369(7) yes
C42 C47 1.365(6) yes
C43 C44 1.382(7) yes
C43 H431 0.944 no
C44 C45 1.372(8) yes
C44 H441 0.938 no
C45 C46 1.371(8) yes
C45 H451 0.926 no
C46 C47 1.370(7) yes
C46 H461 0.938 no
C47 F48 1.350(6) yes

loop_
_geom_hbond_atom_site_label_D
_geom_hbond_atom_site_label_H
_geom_hbond_atom_site_label_A
_geom_hbond_angle_DHA
_geom_hbond_distance_DH
_geom_hbond_distance_HA
_geom_hbond_distance_DA
_geom_hbond_publ_flag
C30 H301 C3 129 0.98 2.60 3.302(5) yes
C46 H461 O38 153 0.94 2.47 3.330(5) yes
